data_1502966
loop_
_publ_author_name
'Behof, William J.'
'Wang, Dongchuan'
'Niu, Weijun'
'Gorman, Christopher B.'

_publ_section_title
;
 Cascade cyclization to produce a series of fused, aromatic molecules.
;
_journal_issue 9
_journal_name_full 'Organic letters'
_journal_page_first 2146
_journal_page_last 2148
_journal_paper_doi 10.1021/ol100656d
_journal_volume 12
_journal_year 2010
_chemical_formula_sum 'C29 H26 N4'
_chemical_formula_weight 430.54
_chemical_name_systematic
; 
 ? 
;
_space_group_IT_number 14
_symmetry_cell_setting monoclinic
_symmetry_space_group_name_Hall '-P 2yn'
_symmetry_space_group_name_H-M 'P 1 21/n 1'
_atom_sites_solution_hydrogens geom
_atom_sites_solution_primary direct
_atom_sites_solution_secondary difmap
_audit_creation_method SHELXL-97
_cell_angle_alpha 90.00
_cell_angle_beta 96.6320(11)
_cell_angle_gamma 90.00
_cell_formula_units_Z 8
_cell_length_a 11.0761(2)
_cell_length_b 17.9270(4)
_cell_length_c 22.0523(5)
_cell_measurement_reflns_used 9963
_cell_measurement_temperature 110
_cell_measurement_theta_max 29.63
_cell_measurement_theta_min 2.27
_cell_volume 4349.43(16)
_computing_cell_refinement SAINT
_computing_data_collection Apex2
_computing_data_reduction SAINT
_computing_molecular_graphics NRCVAX
_computing_publication_material cif2tables.py
_computing_structure_refinement XL
_computing_structure_solution XS
_diffrn_ambient_temperature 110
_diffrn_measured_fraction_theta_full 0.978
_diffrn_measured_fraction_theta_max 0.978
_diffrn_measurement_device_type 'Bruker-Nonius X8 Apex2'
_diffrn_measurement_method 'omega and phi scans'
_diffrn_radiation_monochromator graphite
_diffrn_radiation_source 'fine-focus sealed tube'
_diffrn_radiation_type MoK\a
_diffrn_radiation_wavelength 0.71073
_diffrn_reflns_av_R_equivalents 0.0447
_diffrn_reflns_av_sigmaI/netI 0.0402
_diffrn_reflns_limit_h_max 15
_diffrn_reflns_limit_h_min -15
_diffrn_reflns_limit_k_max 24
_diffrn_reflns_limit_k_min -24
_diffrn_reflns_limit_l_max 29
_diffrn_reflns_limit_l_min -30
_diffrn_reflns_number 112826
_diffrn_reflns_theta_full 29.63
_diffrn_reflns_theta_max 29.63
_diffrn_reflns_theta_min 1.86
_exptl_absorpt_coefficient_mu 0.079
_exptl_absorpt_correction_T_max 0.9937
_exptl_absorpt_correction_T_min 0.9677
_exptl_absorpt_correction_type multi-scan
_exptl_absorpt_process_details SADABS
_exptl_crystal_colour red
_exptl_crystal_density_diffrn 1.315
_exptl_crystal_density_method 'not measured'
_exptl_crystal_description prism
_exptl_crystal_F_000 1824
_exptl_crystal_size_max 0.42
_exptl_crystal_size_mid 0.36
_exptl_crystal_size_min 0.08
_refine_diff_density_max 0.839
_refine_diff_density_min -0.300
_refine_diff_density_rms 0.059
_refine_ls_extinction_method none
_refine_ls_goodness_of_fit_ref 1.059
_refine_ls_hydrogen_treatment mixed
_refine_ls_matrix_type full
_refine_ls_number_parameters 733
_refine_ls_number_reflns 11992
_refine_ls_number_restraints 0
_refine_ls_restrained_S_all 1.059
_refine_ls_R_factor_all 0.0920
_refine_ls_R_factor_gt 0.0582
_refine_ls_shift/su_max 0.001
_refine_ls_shift/su_mean 0.000
_refine_ls_structure_factor_coef Fsqd
_refine_ls_weighting_details 'calc w=1/[\s^2^(Fo^2^)+(0.0979P)^2^+0.7595P] where P=(Fo^2^+2Fc^2^)/3'
_refine_ls_weighting_scheme calc
_refine_ls_wR_factor_gt 0.1552
_refine_ls_wR_factor_ref 0.1754
_reflns_number_gt 8191
_reflns_number_total 11992
_reflns_threshold_expression >2sigma(I)
_cod_data_source_file ol100656d_si_002.cif
_cod_data_source_block x09034
_cod_original_sg_symbol_H-M 'P 21/n'
_cod_database_code 1502966

loop_
_symmetry_equiv_pos_as_xyz
'x, y, z'
'-x+1/2, y+1/2, -z+1/2'
'-x, -y, -z'
'x-1/2, -y-1/2, z-1/2'

loop_
_atom_site_label
_atom_site_type_symbol
_atom_site_fract_x
_atom_site_fract_y
_atom_site_fract_z
_atom_site_U_iso_or_equiv
_atom_site_adp_type
_atom_site_occupancy
_atom_site_symmetry_multiplicity
_atom_site_calc_flag
_atom_site_refinement_flags
N1A N 0.62022(10) 0.62854(7) -0.07945(6) 0.0220(3) Uani 1 1 d .
N2A N 0.73921(11) 0.68681(8) -0.00187(6) 0.0222(3) Uani 1 1 d .
H2A H 0.7068(17) 0.7278(12) -0.0185(9) 0.037(5) Uiso 1 1 d .
N3A N 0.85391(11) 0.75697(7) 0.07098(6) 0.0225(3) Uani 1 1 d .
N4A N 0.96466(13) 0.83063(8) 0.14246(7) 0.0302(3) Uani 1 1 d .
H4A1 H 0.9462(19) 0.8724(13) 0.1171(10) 0.047(6) Uiso 1 1 d .
H4A2 H 1.030(2) 0.8348(13) 0.1668(10) 0.049(6) Uiso 1 1 d .
C1A C 0.57139(12) 0.56888(9) -0.10712(7) 0.0227(3) Uani 1 1 d .
C2A C 0.58759(13) 0.49669(9) -0.08063(7) 0.0235(3) Uani 1 1 d .
C3A C 0.51934(14) 0.43468(10) -0.10487(8) 0.0290(4) Uani 1 1 d .
H3A H 0.4601(16) 0.4436(10) -0.1420(9) 0.033(5) Uiso 1 1 d .
C4A C 0.52750(16) 0.36714(10) -0.07627(8) 0.0322(4) Uani 1 1 d .
H4A H 0.4764(18) 0.3242(12) -0.0912(10) 0.048(6) Uiso 1 1 d .
C5A C 0.60598(15) 0.35841(10) -0.02215(8) 0.0296(4) Uani 1 1 d .
H5A H 0.6060(16) 0.3122(11) -0.0002(9) 0.031(5) Uiso 1 1 d .
C6A C 0.67685(14) 0.41684(9) 0.00143(8) 0.0267(4) Uani 1 1 d .
H6A H 0.7312(16) 0.4080(10) 0.0401(8) 0.028(5) Uiso 1 1 d .
C7A C 0.67125(13) 0.48774(9) -0.02703(7) 0.0227(3) Uani 1 1 d .
C8A C 0.73798(12) 0.55217(9) -0.00291(7) 0.0210(3) Uani 1 1 d .
C9A C 0.84435(12) 0.55241(9) 0.04320(7) 0.0208(3) Uani 1 1 d .
C10A C 0.91630(13) 0.49066(9) 0.06012(7) 0.0235(3) Uani 1 1 d .
H10A H 0.9031(15) 0.4422(11) 0.0397(8) 0.027(5) Uiso 1 1 d .
C11A C 1.01803(13) 0.49574(9) 0.10434(7) 0.0238(3) Uani 1 1 d .
C12A C 1.04886(13) 0.56268(9) 0.13210(7) 0.0236(3) Uani 1 1 d .
H12A H 1.1177(17) 0.5672(11) 0.1629(9) 0.037(5) Uiso 1 1 d .
C13A C 0.98332(12) 0.62864(9) 0.11521(7) 0.0213(3) Uani 1 1 d .
C14A C 1.01336(12) 0.69958(9) 0.14041(7) 0.0221(3) Uani 1 1 d .
C15A C 0.94503(13) 0.76076(9) 0.11824(7) 0.0234(3) Uani 1 1 d .
C16A C 0.82548(12) 0.69010(9) 0.04815(7) 0.0206(3) Uani 1 1 d .
C17A C 0.88235(12) 0.62273(9) 0.06922(7) 0.0203(3) Uani 1 1 d .
C18A C 0.69774(12) 0.62044(9) -0.02743(7) 0.0204(3) Uani 1 1 d .
C19A C 0.49445(13) 0.58215(9) -0.16733(7) 0.0252(3) Uani 1 1 d .
H19A H 0.5061 0.5399 -0.1950 0.030 Uiso 1 1 calc R
H19B H 0.5237 0.6279 -0.1862 0.030 Uiso 1 1 calc R
C20A C 0.35869(13) 0.59064(10) -0.16227(7) 0.0263(4) Uani 1 1 d .
H20A H 0.3281 0.5441 -0.1452 0.032 Uiso 1 1 calc R
H20B H 0.3467 0.6317 -0.1335 0.032 Uiso 1 1 calc R
C21A C 0.28507(14) 0.60695(12) -0.22347(8) 0.0358(4) Uani 1 1 d .
H21A H 0.3140 0.6541 -0.2402 0.043 Uiso 1 1 calc R
H21B H 0.2977 0.5664 -0.2525 0.043 Uiso 1 1 calc R
C22A C 0.15025(15) 0.61359(12) -0.21712(9) 0.0390(5) Uani 1 1 d .
H22A H 0.1202 0.5659 -0.2032 0.058 Uiso 1 1 calc R
H22B H 0.1059 0.6266 -0.2568 0.058 Uiso 1 1 calc R
H22C H 0.1378 0.6526 -0.1873 0.058 Uiso 1 1 calc R
C23A C 1.09164(14) 0.42659(10) 0.12051(9) 0.0269(4) Uani 1 1 d .
H23A H 1.1686(18) 0.4393(11) 0.1360(9) 0.038(5) Uiso 1 1 d .
H23B H 1.0988(17) 0.3968(12) 0.0833(9) 0.040(5) Uiso 1 1 d .
H23C H 1.0570(17) 0.3955(12) 0.1503(9) 0.039(5) Uiso 1 1 d .
C24A C 1.11893(13) 0.71075(9) 0.18811(7) 0.0232(3) Uani 1 1 d .
C25A C 1.10227(14) 0.72565(10) 0.24815(8) 0.0278(4) Uani 1 1 d .
H25A H 1.0164(18) 0.7246(11) 0.2604(9) 0.040(5) Uiso 1 1 d .
C26A C 1.20063(15) 0.73987(10) 0.29194(8) 0.0307(4) Uani 1 1 d .
H26A H 1.1852(18) 0.7527(12) 0.3323(10) 0.044(6) Uiso 1 1 d .
C27A C 1.31697(14) 0.73911(10) 0.27547(8) 0.0322(4) Uani 1 1 d .
H27A H 1.3849(18) 0.7513(12) 0.3057(9) 0.041(5) Uiso 1 1 d .
C28A C 1.33533(15) 0.72222(12) 0.21606(9) 0.0383(5) Uani 1 1 d .
H28A H 1.4156(19) 0.7221(11) 0.2023(9) 0.044(6) Uiso 1 1 d .
C29A C 1.23699(14) 0.70815(11) 0.17244(8) 0.0340(4) Uani 1 1 d .
H29A H 1.2508(16) 0.6934(11) 0.1296(9) 0.038(5) Uiso 1 1 d .
N1B N 0.91658(11) 0.96420(8) 0.06269(6) 0.0256(3) Uani 1 1 d .
N2B N 0.75595(10) 0.90715(7) 0.00751(6) 0.0212(3) Uani 1 1 d .
H2B H 0.7916(16) 0.8643(12) 0.0232(8) 0.034(5) Uiso 1 1 d .
N3B N 0.61399(10) 0.83532(7) -0.05005(6) 0.0212(3) Uani 1 1 d .
N4B N 0.47163(12) 0.76039(8) -0.10425(7) 0.0266(3) Uani 1 1 d .
H4B1 H 0.5237(17) 0.7229(11) -0.0950(9) 0.031(5) Uiso 1 1 d .
H4B2 H 0.4189(18) 0.7560(11) -0.1373(10) 0.040(5) Uiso 1 1 d .
C1B C 0.98363(13) 1.02280(9) 0.07964(7) 0.0255(3) Uani 1 1 d .
C2B C 0.95138(13) 1.09574(9) 0.05833(7) 0.0241(3) Uani 1 1 d .
C3B C 1.02534(14) 1.15802(10) 0.07635(8) 0.0293(4) Uani 1 1 d .
H3B H 1.0934(16) 1.1485(11) 0.1070(9) 0.034(5) Uiso 1 1 d .
C4B C 0.99914(14) 1.22672(10) 0.05273(8) 0.0305(4) Uani 1 1 d .
H4B H 1.0463(17) 1.2691(11) 0.0654(9) 0.034(5) Uiso 1 1 d .
C5B C 0.90121(15) 1.23556(10) 0.00679(8) 0.0296(4) Uani 1 1 d .
H5B H 0.8885(16) 1.2828(11) -0.0111(9) 0.032(5) Uiso 1 1 d .
C6B C 0.82675(13) 1.17659(9) -0.01122(8) 0.0255(3) Uani 1 1 d .
H6B H 0.7628(16) 1.1861(10) -0.0438(8) 0.030(5) Uiso 1 1 d .
C7B C 0.84422(12) 1.10536(9) 0.01595(7) 0.0214(3) Uani 1 1 d .
C8B C 0.76689(12) 1.04181(9) 0.00183(7) 0.0201(3) Uani 1 1 d .
C9B C 0.64917(12) 1.04142(8) -0.03650(7) 0.0187(3) Uani 1 1 d .
C10B C 0.57959(12) 1.10383(9) -0.05355(7) 0.0210(3) Uani 1 1 d .
H10B H 0.5994(14) 1.1522(10) -0.0367(8) 0.020(4) Uiso 1 1 d .
C11B C 0.47267(12) 1.09908(9) -0.09477(7) 0.0218(3) Uani 1 1 d .
C12B C 0.43304(13) 1.03155(9) -0.11809(7) 0.0224(3) Uani 1 1 d .
H12B H 0.3604(17) 1.0294(10) -0.1457(9) 0.034(5) Uiso 1 1 d .
C13B C 0.49470(12) 0.96478(8) -0.09917(7) 0.0200(3) Uani 1 1 d .
C14B C 0.45276(12) 0.89318(8) -0.11825(7) 0.0211(3) Uani 1 1 d .
C15B C 0.51251(12) 0.83125(8) -0.09152(7) 0.0203(3) Uani 1 1 d .
C16B C 0.65547(12) 0.90283(9) -0.03458(7) 0.0199(3) Uani 1 1 d .
C17B C 0.60180(11) 0.97073(8) -0.05700(7) 0.0181(3) Uani 1 1 d .
C18B C 0.81245(12) 0.97365(9) 0.02443(7) 0.0215(3) Uani 1 1 d .
C19B C 1.09889(13) 1.00783(10) 0.12104(8) 0.0281(4) Uani 1 1 d .
H19C H 1.1635 1.0411 0.1091 0.034 Uiso 1 1 calc R
H19D H 1.1245 0.9558 0.1148 0.034 Uiso 1 1 calc R
C20B C 1.08777(14) 1.01930(10) 0.18857(8) 0.0299(4) Uani 1 1 d .
H20C H 1.0333 0.9806 0.2024 0.036 Uiso 1 1 calc R
H20D H 1.0505 1.0686 0.1944 0.036 Uiso 1 1 calc R
C21B C 1.21040(16) 1.01524(13) 0.22742(9) 0.0451(5) Uani 1 1 d .
H21C H 1.2588 1.0594 0.2183 0.054 Uiso 1 1 calc R
H21D H 1.1967 1.0183 0.2709 0.054 Uiso 1 1 calc R
C22B C 1.2834(2) 0.94694(15) 0.21872(11) 0.0603(7) Uani 1 1 d .
H22D H 1.2375 0.9027 0.2286 0.090 Uiso 1 1 calc R
H22E H 1.3601 0.9491 0.2457 0.090 Uiso 1 1 calc R
H22F H 1.3005 0.9441 0.1762 0.090 Uiso 1 1 calc R
C23B C 0.40434(14) 1.16977(9) -0.11269(9) 0.0264(4) Uani 1 1 d .
H23D H 0.4470(18) 1.2008(12) -0.1407(10) 0.046(6) Uiso 1 1 d .
H23E H 0.3952(15) 1.1997(11) -0.0774(9) 0.030(5) Uiso 1 1 d .
H23F H 0.3256(17) 1.1603(11) -0.1357(9) 0.035(5) Uiso 1 1 d .
C24B C 0.35172(12) 0.88280(8) -0.16845(7) 0.0215(3) Uani 1 1 d .
C25B C 0.24716(13) 0.84269(9) -0.15942(8) 0.0251(3) Uani 1 1 d .
H25B H 0.2366(15) 0.8255(10) -0.1181(9) 0.027(5) Uiso 1 1 d .
C26B C 0.15905(14) 0.82787(10) -0.20812(9) 0.0325(4) Uani 1 1 d .
H26B H 0.0859(18) 0.7982(11) -0.2009(9) 0.043(5) Uiso 1 1 d .
C27B C 0.17406(15) 0.85285(10) -0.26584(8) 0.0334(4) Uani 1 1 d .
H27B H 0.1142(19) 0.8403(12) -0.2998(10) 0.049(6) Uiso 1 1 d .
C28B C 0.27572(15) 0.89432(10) -0.27520(8) 0.0314(4) Uani 1 1 d .
H28B H 0.2832(16) 0.9139(11) -0.3154(9) 0.032(5) Uiso 1 1 d .
C29B C 0.36397(14) 0.90887(10) -0.22662(8) 0.0267(4) Uani 1 1 d .
H29B H 0.4334(16) 0.9351(10) -0.2351(8) 0.031(5) Uiso 1 1 d .

loop_
_atom_site_aniso_label
_atom_site_aniso_U_11
_atom_site_aniso_U_22
_atom_site_aniso_U_33
_atom_site_aniso_U_23
_atom_site_aniso_U_13
_atom_site_aniso_U_12
N1A 0.0195(5) 0.0229(7) 0.0223(7) -0.0007(6) -0.0037(5) 0.0013(5)
N2A 0.0233(6) 0.0170(7) 0.0241(7) 0.0006(6) -0.0066(5) 0.0024(5)
N3A 0.0222(6) 0.0205(7) 0.0230(7) -0.0016(5) -0.0055(5) 0.0032(5)
N4A 0.0335(7) 0.0212(8) 0.0312(8) -0.0037(6) -0.0166(6) 0.0037(6)
C1A 0.0220(6) 0.0244(9) 0.0210(8) -0.0034(6) -0.0005(5) 0.0008(6)
C2A 0.0244(7) 0.0221(8) 0.0233(8) -0.0022(7) -0.0005(6) 0.0004(6)
C3A 0.0302(7) 0.0253(9) 0.0293(9) -0.0030(7) -0.0055(7) -0.0011(6)
C4A 0.0368(8) 0.0232(9) 0.0352(10) -0.0039(8) -0.0013(7) -0.0036(7)
C5A 0.0365(8) 0.0213(9) 0.0306(9) 0.0013(7) 0.0022(7) -0.0017(6)
C6A 0.0307(7) 0.0232(9) 0.0254(9) 0.0003(7) 0.0001(6) -0.0003(6)
C7A 0.0243(6) 0.0196(8) 0.0237(8) -0.0024(6) 0.0007(6) 0.0007(5)
C8A 0.0220(6) 0.0205(8) 0.0194(8) -0.0013(6) -0.0018(5) 0.0007(5)
C9A 0.0222(6) 0.0213(8) 0.0184(8) 0.0011(6) -0.0004(5) 0.0011(5)
C10A 0.0251(7) 0.0217(9) 0.0228(8) 0.0006(7) -0.0009(6) 0.0020(6)
C11A 0.0248(7) 0.0238(9) 0.0227(8) 0.0039(7) 0.0017(6) 0.0045(6)
C12A 0.0229(6) 0.0239(9) 0.0227(8) 0.0029(7) -0.0033(6) 0.0029(6)
C13A 0.0204(6) 0.0224(8) 0.0202(8) 0.0009(6) -0.0013(5) 0.0028(5)
C14A 0.0210(6) 0.0231(8) 0.0205(8) -0.0009(6) -0.0047(5) 0.0022(5)
C15A 0.0229(6) 0.0238(9) 0.0218(8) -0.0015(6) -0.0041(6) 0.0021(6)
C16A 0.0196(6) 0.0216(8) 0.0197(8) -0.0011(6) -0.0017(5) 0.0020(5)
C17A 0.0212(6) 0.0203(8) 0.0185(8) 0.0000(6) -0.0015(5) 0.0016(5)
C18A 0.0210(6) 0.0194(8) 0.0200(8) -0.0011(6) -0.0008(5) 0.0014(5)
C19A 0.0271(7) 0.0253(9) 0.0220(8) -0.0013(7) -0.0029(6) -0.0003(6)
C20A 0.0248(7) 0.0278(9) 0.0247(9) -0.0004(7) -0.0035(6) -0.0011(6)
C21A 0.0246(7) 0.0496(12) 0.0313(10) 0.0068(9) -0.0051(6) -0.0013(7)
C22A 0.0276(8) 0.0482(12) 0.0391(11) 0.0050(9) -0.0048(7) 0.0013(7)
C23A 0.0250(7) 0.0232(9) 0.0317(10) 0.0041(8) -0.0004(6) 0.0065(6)
C24A 0.0225(6) 0.0210(8) 0.0241(8) 0.0009(6) -0.0054(6) 0.0016(5)
C25A 0.0243(7) 0.0316(10) 0.0262(9) -0.0017(7) -0.0031(6) -0.0005(6)
C26A 0.0312(8) 0.0352(10) 0.0239(9) -0.0033(8) -0.0046(7) 0.0011(7)
C27A 0.0258(7) 0.0352(10) 0.0323(10) 0.0026(8) -0.0109(7) -0.0003(7)
C28A 0.0209(7) 0.0559(13) 0.0362(11) 0.0040(9) -0.0042(7) 0.0022(7)
C29A 0.0261(7) 0.0500(12) 0.0247(9) 0.0011(8) -0.0019(6) 0.0042(7)
N1B 0.0227(6) 0.0239(7) 0.0278(7) -0.0017(6) -0.0071(5) 0.0018(5)
N2B 0.0202(5) 0.0162(7) 0.0250(7) -0.0002(5) -0.0068(5) 0.0023(5)
N3B 0.0201(5) 0.0179(7) 0.0237(7) -0.0013(5) -0.0061(5) 0.0015(5)
N4B 0.0241(6) 0.0191(7) 0.0331(8) -0.0001(6) -0.0120(6) 0.0003(5)
C1B 0.0239(7) 0.0268(9) 0.0245(8) -0.0031(7) -0.0026(6) -0.0009(6)
C2B 0.0222(6) 0.0233(8) 0.0256(8) -0.0035(7) -0.0029(6) -0.0003(6)
C3B 0.0250(7) 0.0305(10) 0.0304(9) -0.0056(7) -0.0058(6) -0.0033(6)
C4B 0.0275(7) 0.0249(9) 0.0380(10) -0.0032(8) -0.0005(7) -0.0078(6)
C5B 0.0302(7) 0.0239(9) 0.0343(10) 0.0026(8) 0.0015(7) -0.0045(6)
C6B 0.0235(7) 0.0253(9) 0.0270(9) -0.0007(7) -0.0006(6) -0.0013(6)
C7B 0.0205(6) 0.0215(8) 0.0216(8) -0.0036(6) -0.0007(5) 0.0000(5)
C8B 0.0186(6) 0.0207(8) 0.0201(8) -0.0026(6) -0.0024(5) -0.0001(5)
C9B 0.0179(6) 0.0198(8) 0.0173(7) -0.0004(6) -0.0024(5) 0.0006(5)
C10B 0.0226(6) 0.0158(8) 0.0238(8) -0.0021(6) -0.0012(6) 0.0002(5)
C11B 0.0213(6) 0.0198(8) 0.0236(8) 0.0025(6) -0.0003(5) 0.0035(5)
C12B 0.0201(6) 0.0216(8) 0.0240(8) 0.0019(6) -0.0042(6) 0.0026(5)
C13B 0.0184(6) 0.0197(8) 0.0206(8) -0.0002(6) -0.0031(5) 0.0009(5)
C14B 0.0195(6) 0.0189(8) 0.0233(8) -0.0016(6) -0.0052(5) 0.0011(5)
C15B 0.0191(6) 0.0192(8) 0.0212(8) -0.0006(6) -0.0036(5) 0.0002(5)
C16B 0.0188(6) 0.0200(8) 0.0196(8) 0.0000(6) -0.0028(5) 0.0016(5)
C17B 0.0173(6) 0.0168(8) 0.0194(7) -0.0010(6) -0.0016(5) 0.0017(5)
C18B 0.0202(6) 0.0211(8) 0.0217(8) -0.0016(6) -0.0037(5) 0.0013(5)
C19B 0.0214(7) 0.0313(9) 0.0300(9) -0.0028(7) -0.0042(6) -0.0005(6)
C20B 0.0260(7) 0.0338(10) 0.0283(9) -0.0010(7) -0.0041(6) -0.0002(6)
C21B 0.0344(9) 0.0657(15) 0.0317(10) -0.0026(10) -0.0107(8) 0.0021(9)
C22B 0.0512(12) 0.0804(18) 0.0453(13) 0.0033(12) -0.0111(10) 0.0190(12)
C23B 0.0259(7) 0.0189(8) 0.0325(10) 0.0013(8) -0.0046(7) 0.0041(6)
C24B 0.0210(6) 0.0174(8) 0.0241(8) -0.0021(6) -0.0054(5) 0.0036(5)
C25B 0.0213(6) 0.0254(9) 0.0269(9) 0.0009(7) -0.0040(6) 0.0014(6)
C26B 0.0229(7) 0.0307(10) 0.0408(11) 0.0013(8) -0.0097(7) -0.0029(6)
C27B 0.0317(8) 0.0331(10) 0.0310(10) -0.0026(8) -0.0151(7) 0.0025(7)
C28B 0.0336(8) 0.0371(11) 0.0214(9) 0.0029(8) -0.0059(7) 0.0066(7)
C29B 0.0240(7) 0.0279(9) 0.0269(9) 0.0025(7) -0.0033(6) 0.0029(6)

loop_
_atom_type_symbol
_atom_type_description
_atom_type_scat_dispersion_real
_atom_type_scat_dispersion_imag
_atom_type_scat_source
C C 0.0033 0.0016 'International Tables Vol C Tables 4.2.6.8 and 6.1.1.4'
H H 0.0000 0.0000 'International Tables Vol C Tables 4.2.6.8 and 6.1.1.4'
N N 0.0061 0.0033 'International Tables Vol C Tables 4.2.6.8 and 6.1.1.4'

loop_
_geom_angle_atom_site_label_1
_geom_angle_atom_site_label_2
_geom_angle_atom_site_label_3
_geom_angle
C1A N1A C18A 119.35(13)
C18A N2A C16A 122.35(13)
C18A N2A H2A 116.9(13)
C16A N2A H2A 120.8(13)
C16A N3A C15A 117.22(13)
C15A N4A H4A1 118.7(13)
C15A N4A H4A2 114.3(15)
H4A1 N4A H4A2 115(2)
N1A C1A C2A 121.54(13)
N1A C1A C19A 116.05(14)
C2A C1A C19A 122.37(13)
C3A C2A C1A 121.56(14)
C3A C2A C7A 119.56(15)
C1A C2A C7A 118.84(14)
C4A C3A C2A 121.29(15)
C4A C3A H3A 121.5(11)
C2A C3A H3A 117.1(11)
C3A C4A C5A 119.64(16)
C3A C4A H4A 122.2(12)
C5A C4A H4A 118.1(12)
C6A C5A C4A 120.52(17)
C6A C5A H5A 120.0(11)
C4A C5A H5A 119.4(11)
C5A C6A C7A 121.50(15)
C5A C6A H6A 117.6(10)
C7A C6A H6A 120.8(10)
C6A C7A C2A 117.39(14)
C6A C7A C8A 124.21(14)
C2A C7A C8A 118.25(14)
C18A C8A C7A 115.77(12)
C18A C8A C9A 117.61(13)
C7A C8A C9A 126.61(14)
C10A C9A C17A 117.52(13)
C10A C9A C8A 125.06(14)
C17A C9A C8A 117.23(13)
C9A C10A C11A 121.57(15)
C9A C10A H10A 122.1(10)
C11A C10A H10A 116.2(10)
C12A C11A C10A 120.30(14)
C12A C11A C23A 121.00(13)
C10A C11A C23A 118.71(15)
C11A C12A C13A 121.32(13)
C11A C12A H12A 121.6(11)
C13A C12A H12A 117.1(12)
C14A C13A C12A 123.97(13)
C14A C13A C17A 118.50(13)
C12A C13A C17A 117.53(14)
C15A C14A C13A 118.59(12)
C15A C14A C24A 119.51(14)
C13A C14A C24A 121.85(13)
N3A C15A N4A 114.40(13)
N3A C15A C14A 123.62(14)
N4A C15A C14A 121.98(13)
N3A C16A N2A 117.17(13)
N3A C16A C17A 124.77(12)
N2A C16A C17A 117.94(13)
C16A C17A C13A 116.96(13)
C16A C17A C9A 121.46(12)
C13A C17A C9A 121.49(13)
N1A C18A N2A 113.75(13)
N1A C18A C8A 124.42(14)
N2A C18A C8A 121.75(13)
C1A C19A C20A 114.28(14)
C1A C19A H19A 108.7
C20A C19A H19A 108.7
C1A C19A H19B 108.7
C20A C19A H19B 108.7
H19A C19A H19B 107.6
C21A C20A C19A 112.66(14)
C21A C20A H20A 109.1
C19A C20A H20A 109.1
C21A C20A H20B 109.1
C19A C20A H20B 109.1
H20A C20A H20B 107.8
C22A C21A C20A 111.38(15)
C22A C21A H21A 109.4
C20A C21A H21A 109.4
C22A C21A H21B 109.4
C20A C21A H21B 109.4
H21A C21A H21B 108.0
C21A C22A H22A 109.5
C21A C22A H22B 109.5
H22A C22A H22B 109.5
C21A C22A H22C 109.5
H22A C22A H22C 109.5
H22B C22A H22C 109.5
C11A C23A H23A 109.9(13)
C11A C23A H23B 110.0(11)
H23A C23A H23B 106.6(16)
C11A C23A H23C 112.8(12)
H23A C23A H23C 108.3(16)
H23B C23A H23C 109.0(16)
C25A C24A C29A 118.50(14)
C25A C24A C14A 121.32(13)
C29A C24A C14A 120.16(15)
C24A C25A C26A 121.22(15)
C24A C25A H25A 118.8(11)
C26A C25A H25A 120.0(11)
C27A C26A C25A 119.70(17)
C27A C26A H26A 121.5(12)
C25A C26A H26A 118.8(12)
C26A C27A C28A 119.74(15)
C26A C27A H27A 119.4(12)
C28A C27A H27A 120.9(12)
C27A C28A C29A 120.41(16)
C27A C28A H28A 122.4(12)
C29A C28A H28A 117.1(12)
C28A C29A C24A 120.39(17)
C28A C29A H29A 120.2(10)
C24A C29A H29A 119.3(10)
C1B N1B C18B 119.19(14)
C16B N2B C18B 122.80(13)
C16B N2B H2B 119.5(12)
C18B N2B H2B 117.5(12)
C16B N3B C15B 117.06(12)
C15B N4B H4B1 117.5(12)
C15B N4B H4B2 115.1(13)
H4B1 N4B H4B2 118.0(18)
N1B C1B C2B 121.92(13)
N1B C1B C19B 116.19(14)
C2B C1B C19B 121.86(14)
C3B C2B C1B 121.20(13)
C3B C2B C7B 119.82(15)
C1B C2B C7B 118.93(13)
C4B C3B C2B 121.19(14)
C4B C3B H3B 122.9(12)
C2B C3B H3B 115.9(12)
C3B C4B C5B 119.52(15)
C3B C4B H4B 122.0(11)
C5B C4B H4B 118.5(11)
C6B C5B C4B 120.69(17)
C6B C5B H5B 121.3(11)
C4B C5B H5B 118.1(11)
C5B C6B C7B 121.68(14)
C5B C6B H6B 116.4(11)
C7B C6B H6B 121.9(11)
C6B C7B C2B 116.56(13)
C6B C7B C8B 125.08(13)
C2B C7B C8B 118.27(14)
C18B C8B C7B 115.83(12)
C18B C8B C9B 117.56(13)
C7B C8B C9B 126.52(13)
C10B C9B C17B 117.33(12)
C10B C9B C8B 125.51(13)
C17B C9B C8B 117.15(12)
C9B C10B C11B 121.71(14)
C9B C10B H10B 122.0(10)
C11B C10B H10B 116.3(10)
C12B C11B C10B 120.34(13)
C12B C11B C23B 121.11(13)
C10B C11B C23B 118.55(14)
C11B C12B C13B 120.95(12)
C11B C12B H12B 119.1(11)
C13B C12B H12B 119.8(11)
C14B C13B C12B 123.32(12)
C14B C13B C17B 118.88(13)
C12B C13B C17B 117.75(13)
C15B C14B C13B 118.42(12)
C15B C14B C24B 119.68(13)
C13B C14B C24B 121.80(13)
N3B C15B N4B 114.49(13)
N3B C15B C14B 123.80(13)
N4B C15B C14B 121.70(12)
N3B C16B N2B 117.23(13)
N3B C16B C17B 125.11(12)
N2B C16B C17B 117.63(13)
C16B C17B C9B 121.90(12)
C16B C17B C13B 116.57(13)
C9B C17B C13B 121.48(13)
N1B C18B N2B 112.75(13)
N1B C18B C8B 125.34(14)
N2B C18B C8B 121.87(12)
C1B C19B C20B 114.23(13)
C1B C19B H19C 108.7
C20B C19B H19C 108.7
C1B C19B H19D 108.7
C20B C19B H19D 108.7
H19C C19B H19D 107.6
C19B C20B C21B 112.12(14)
C19B C20B H20C 109.2
C21B C20B H20C 109.2
C19B C20B H20D 109.2
C21B C20B H20D 109.2
H20C C20B H20D 107.9
C22B C21B C20B 115.37(17)
C22B C21B H21C 108.4
C20B C21B H21C 108.4
C22B C21B H21D 108.4
C20B C21B H21D 108.4
H21C C21B H21D 107.5
C21B C22B H22D 109.5
C21B C22B H22E 109.5
H22D C22B H22E 109.5
C21B C22B H22F 109.5
H22D C22B H22F 109.5
H22E C22B H22F 109.5
C11B C23B H23D 112.0(12)
C11B C23B H23E 110.8(11)
H23D C23B H23E 107.1(16)
C11B C23B H23F 112.6(11)
H23D C23B H23F 103.7(16)
H23E C23B H23F 110.4(15)
C29B C24B C25B 118.48(14)
C29B C24B C14B 119.94(13)
C25B C24B C14B 121.44(14)
C26B C25B C24B 120.51(16)
C26B C25B H25B 120.6(10)
C24B C25B H25B 118.9(10)
C27B C26B C25B 120.17(16)
C27B C26B H26B 120.5(12)
C25B C26B H26B 119.3(12)
C26B C27B C28B 119.97(15)
C26B C27B H27B 119.7(13)
C28B C27B H27B 120.4(13)
C27B C28B C29B 119.85(17)
C27B C28B H28B 119.3(10)
C29B C28B H28B 120.8(11)
C24B C29B C28B 120.99(16)
C24B C29B H29B 121.6(11)
C28B C29B H29B 117.4(11)

loop_
_geom_bond_atom_site_label_1
_geom_bond_atom_site_label_2
_geom_bond_distance
N1A C1A 1.3164(19)
N1A C18A 1.3589(17)
N2A C18A 1.3729(19)
N2A C16A 1.3747(18)
N2A H2A 0.88(2)
N3A C16A 1.324(2)
N3A C15A 1.3661(17)
N4A C15A 1.369(2)
N4A H4A1 0.94(2)
N4A H4A2 0.85(2)
C1A C2A 1.423(2)
C1A C19A 1.511(2)
C2A C3A 1.414(2)
C2A C7A 1.424(2)
C3A C4A 1.363(3)
C3A H3A 1.002(18)
C4A C5A 1.402(2)
C4A H4A 0.99(2)
C5A C6A 1.375(2)
C5A H5A 0.96(2)
C6A C7A 1.416(2)
C6A H6A 0.998(18)
C7A C8A 1.440(2)
C8A C18A 1.390(2)
C8A C9A 1.4647(19)
C9A C10A 1.390(2)
C9A C17A 1.428(2)
C10A C11A 1.405(2)
C10A H10A 0.981(19)
C11A C12A 1.372(2)
C11A C23A 1.504(2)
C12A C13A 1.415(2)
C12A H12A 0.964(19)
C13A C14A 1.412(2)
C13A C17A 1.4243(18)
C14A C15A 1.389(2)
C14A C24A 1.4933(19)
C16A C17A 1.415(2)
C19A C20A 1.528(2)
C19A H19A 0.9900
C19A H19B 0.9900
C20A C21A 1.522(2)
C20A H20A 0.9900
C20A H20B 0.9900
C21A C22A 1.520(2)
C21A H21A 0.9900
C21A H21B 0.9900
C22A H22A 0.9800
C22A H22B 0.9800
C22A H22C 0.9800
C23A H23A 0.910(19)
C23A H23B 0.99(2)
C23A H23C 0.97(2)
C24A C25A 1.384(2)
C24A C29A 1.391(2)
C25A C26A 1.393(2)
C25A H25A 1.02(2)
C26A C27A 1.379(2)
C26A H26A 0.95(2)
C27A C28A 1.382(3)
C27A H27A 0.971(19)
C28A C29A 1.390(2)
C28A H28A 0.97(2)
C29A H29A 1.01(2)
N1B C1B 1.316(2)
N1B C18B 1.3587(17)
N2B C16B 1.3666(17)
N2B C18B 1.3777(19)
N2B H2B 0.91(2)
N3B C16B 1.3253(19)
N3B C15B 1.3665(17)
N4B C15B 1.367(2)
N4B H4B1 0.89(2)
N4B H4B2 0.88(2)
C1B C2B 1.421(2)
C1B C19B 1.505(2)
C2B C3B 1.414(2)
C2B C7B 1.4337(19)
C3B C4B 1.356(2)
C3B H3B 0.968(18)
C4B C5B 1.405(2)
C4B H4B 0.945(19)
C5B C6B 1.371(2)
C5B H5B 0.94(2)
C6B C7B 1.414(2)
C6B H6B 0.963(18)
C7B C8B 1.438(2)
C8B C18B 1.392(2)
C8B C9B 1.4697(18)
C9B C10B 1.386(2)
C9B C17B 1.425(2)
C10B C11B 1.4097(19)
C10B H10B 0.959(18)
C11B C12B 1.368(2)
C11B C23B 1.505(2)
C12B C13B 1.417(2)
C12B H12B 0.952(18)
C13B C14B 1.412(2)
C13B C17B 1.4243(17)
C14B C15B 1.389(2)
C14B C24B 1.4923(18)
C16B C17B 1.418(2)
C19B C20B 1.522(2)
C19B H19C 0.9900
C19B H19D 0.9900
C20B C21B 1.522(2)
C20B H20C 0.9900
C20B H20D 0.9900
C21B C22B 1.492(3)
C21B H21C 0.9900
C21B H21D 0.9900
C22B H22D 0.9800
C22B H22E 0.9800
C22B H22F 0.9800
C23B H23D 0.99(2)
C23B H23E 0.96(2)
C23B H23F 0.972(18)
C24B C29B 1.387(2)
C24B C25B 1.397(2)
C25B C26B 1.391(2)
C25B H25B 0.982(19)
C26B C27B 1.377(3)
C26B H26B 1.00(2)
C27B C28B 1.385(3)
C27B H27B 0.97(2)
C28B C29B 1.389(2)
C28B H28B 0.97(2)
C29B H29B 0.939(18)

loop_
_geom_torsion_atom_site_label_1
_geom_torsion_atom_site_label_2
_geom_torsion_atom_site_label_3
_geom_torsion_atom_site_label_4
_geom_torsion
C18A N1A C1A C2A 6.7(2)
C18A N1A C1A C19A -175.17(13)
N1A C1A C2A C3A 169.18(15)
C19A C1A C2A C3A -8.8(2)
N1A C1A C2A C7A -8.3(2)
C19A C1A C2A C7A 173.67(14)
C1A C2A C3A C4A -174.20(16)
C7A C2A C3A C4A 3.3(3)
C2A C3A C4A C5A -0.8(3)
C3A C4A C5A C6A -1.6(3)
C4A C5A C6A C7A 1.4(3)
C5A C6A C7A C2A 1.1(2)
C5A C6A C7A C8A 176.47(15)
C3A C2A C7A C6A -3.3(2)
C1A C2A C7A C6A 174.20(15)
C3A C2A C7A C8A -179.03(14)
C1A C2A C7A C8A -1.5(2)
C6A C7A C8A C18A -163.46(15)
C2A C7A C8A C18A 11.9(2)
C6A C7A C8A C9A 18.1(3)
C2A C7A C8A C9A -166.51(15)
C18A C8A C9A C10A -161.42(15)
C7A C8A C9A C10A 17.0(3)
C18A C8A C9A C17A 13.4(2)
C7A C8A C9A C17A -168.18(14)
C17A C9A C10A C11A 4.4(2)
C8A C9A C10A C11A 179.18(15)
C9A C10A C11A C12A 0.0(2)
C9A C10A C11A C23A 179.88(15)
C10A C11A C12A C13A -3.0(2)
C23A C11A C12A C13A 177.15(15)
C11A C12A C13A C14A -177.52(15)
C11A C12A C13A C17A 1.4(2)
C12A C13A C14A C15A 177.34(15)
C17A C13A C14A C15A -1.5(2)
C12A C13A C14A C24A -0.2(2)
C17A C13A C14A C24A -179.06(14)
C16A N3A C15A N4A -175.88(14)
C16A N3A C15A C14A 4.3(2)
C13A C14A C15A N3A -3.6(2)
C24A C14A C15A N3A 174.01(15)
C13A C14A C15A N4A 176.64(15)
C24A C14A C15A N4A -5.8(2)
C15A N3A C16A N2A -175.97(13)
C15A N3A C16A C17A 0.1(2)
C18A N2A C16A N3A -176.43(14)
C18A N2A C16A C17A 7.2(2)
N3A C16A C17A C13A -4.9(2)
N2A C16A C17A C13A 171.13(13)
N3A C16A C17A C9A 178.35(14)
N2A C16A C17A C9A -5.6(2)
C14A C13A C17A C16A 5.4(2)
C12A C13A C17A C16A -173.52(14)
C14A C13A C17A C9A -177.88(14)
C12A C13A C17A C9A 3.2(2)
C10A C9A C17A C16A 170.60(14)
C8A C9A C17A C16A -4.6(2)
C10A C9A C17A C13A -6.0(2)
C8A C9A C17A C13A 178.81(13)
C1A N1A C18A N2A -177.90(13)
C1A N1A C18A C8A 5.3(2)
C16A N2A C18A N1A -174.84(13)
C16A N2A C18A C8A 2.1(2)
C7A C8A C18A N1A -14.5(2)
C9A C8A C18A N1A 164.07(14)
C7A C8A C18A N2A 168.90(14)
C9A C8A C18A N2A -12.5(2)
N1A C1A C19A C20A -94.18(17)
C2A C1A C19A C20A 83.95(19)
C1A C19A C20A C21A 177.73(14)
C19A C20A C21A C22A 178.89(16)
C15A C14A C24A C25A 74.5(2)
C13A C14A C24A C25A -108.03(19)
C15A C14A C24A C29A -103.92(19)
C13A C14A C24A C29A 73.6(2)
C29A C24A C25A C26A 1.8(3)
C14A C24A C25A C26A -176.63(16)
C24A C25A C26A C27A -0.1(3)
C25A C26A C27A C28A -1.8(3)
C26A C27A C28A C29A 1.9(3)
C27A C28A C29A C24A -0.1(3)
C25A C24A C29A C28A -1.7(3)
C14A C24A C29A C28A 176.76(17)
C18B N1B C1B C2B -1.0(2)
C18B N1B C1B C19B -178.81(14)
N1B C1B C2B C3B -179.14(16)
C19B C1B C2B C3B -1.5(3)
N1B C1B C2B C7B -1.6(2)
C19B C1B C2B C7B 176.10(14)
C1B C2B C3B C4B 175.33(17)
C7B C2B C3B C4B -2.2(3)
C2B C3B C4B C5B -4.0(3)
C3B C4B C5B C6B 4.7(3)
C4B C5B C6B C7B 0.8(3)
C5B C6B C7B C2B -6.7(2)
C5B C6B C7B C8B 176.78(16)
C3B C2B C7B C6B 7.4(2)
C1B C2B C7B C6B -170.21(15)
C3B C2B C7B C8B -175.88(15)
C1B C2B C7B C8B 6.5(2)
C6B C7B C8B C18B 167.80(15)
C2B C7B C8B C18B -8.6(2)
C6B C7B C8B C9B -8.6(3)
C2B C7B C8B C9B 175.02(15)
C18B C8B C9B C10B 167.43(15)
C7B C8B C9B C10B -16.3(3)
C18B C8B C9B C17B -11.5(2)
C7B C8B C9B C17B 164.82(14)
C17B C9B C10B C11B -6.6(2)
C8B C9B C10B C11B 174.45(15)
C9B C10B C11B C12B 1.6(2)
C9B C10B C11B C23B -177.94(15)
C10B C11B C12B C13B 3.2(2)
C23B C11B C12B C13B -177.33(15)
C11B C12B C13B C14B 175.13(15)
C11B C12B C13B C17B -2.4(2)
C12B C13B C14B C15B -172.71(15)
C17B C13B C14B C15B 4.8(2)
C12B C13B C14B C24B 11.0(2)
C17B C13B C14B C24B -171.50(14)
C16B N3B C15B N4B -177.99(14)
C16B N3B C15B C14B 0.8(2)
C13B C14B C15B N3B -3.7(2)
C24B C14B C15B N3B 172.71(14)
C13B C14B C15B N4B 174.99(15)
C24B C14B C15B N4B -8.6(2)
C15B N3B C16B N2B 179.12(13)
C15B N3B C16B C17B 1.0(2)
C18B N2B C16B N3B 175.67(14)
C18B N2B C16B C17B -6.0(2)
N3B C16B C17B C9B 177.65(15)
N2B C16B C17B C9B -0.5(2)
N3B C16B C17B C13B 0.3(2)
N2B C16B C17B C13B -177.84(13)
C10B C9B C17B C16B -169.89(14)
C8B C9B C17B C16B 9.1(2)
C10B C9B C17B C13B 7.3(2)
C8B C9B C17B C13B -173.69(13)
C14B C13B C17B C16B -3.2(2)
C12B C13B C17B C16B 174.44(14)
C14B C13B C17B C9B 179.42(14)
C12B C13B C17B C9B -2.9(2)
C1B N1B C18B N2B 176.05(14)
C1B N1B C18B C8B -1.7(2)
C16B N2B C18B N1B -174.47(14)
C16B N2B C18B C8B 3.3(2)
C7B C8B C18B N1B 6.5(2)
C9B C8B C18B N1B -176.77(14)
C7B C8B C18B N2B -170.97(14)
C9B C8B C18B N2B 5.7(2)
N1B C1B C19B C20B -96.87(18)
C2B C1B C19B C20B 85.3(2)
C1B C19B C20B C21B -171.18(16)
C19B C20B C21B C22B -53.0(2)
C15B C14B C24B C29B -115.36(17)
C13B C14B C24B C29B 60.9(2)
C15B C14B C24B C25B 60.2(2)
C13B C14B C24B C25B -123.48(17)
C29B C24B C25B C26B 1.5(2)
C14B C24B C25B C26B -174.12(15)
C24B C25B C26B C27B -0.2(3)
C25B C26B C27B C28B -1.5(3)
C26B C27B C28B C29B 1.8(3)
C25B C24B C29B C28B -1.3(2)
C14B C24B C29B C28B 174.45(15)
C27B C28B C29B C24B -0.4(3)
